data_7008676
loop_
_publ_author_name
'Davies, Christopher J.'
'Fawcett, John'
'Shutt, Richard'
'Solan, Gregory A.'

_publ_section_title
;
 Substituted N-picolylethylenediamines of the type
 (ArNHCH2CH2){(2-C5H4N)CH2}NR [R = Me, 4-CH2=CH(C6H4)CH2, (2-C5H4N)CH2]
 and their transition metal(II) halide complexes.
;
_journal_issue 15
_journal_name_full 'Dalton transactions (Cambridge, England : 2003)'
_journal_page_first 2630
_journal_page_last 2640
_journal_paper_doi 10.1039/b505763a
_journal_year 2005
_chemical_formula_sum 'C44 H52 Cl4 Mn2 N8'
_chemical_formula_weight 944.62
_chemical_name_systematic
;
?
;
_space_group_IT_number 14
_symmetry_cell_setting monoclinic
_symmetry_space_group_name_Hall '-P 2yn'
_symmetry_space_group_name_H-M 'P 1 21/n 1'
_atom_sites_solution_hydrogens geom
_atom_sites_solution_primary direct
_atom_sites_solution_secondary difmap
_audit_creation_method SHELXL-97
_cell_angle_alpha 90.00
_cell_angle_beta 116.103(3)
_cell_angle_gamma 90.00
_cell_formula_units_Z 2
_cell_length_a 12.080(2)
_cell_length_b 14.978(3)
_cell_length_c 13.642(3)
_cell_measurement_reflns_used 934
_cell_measurement_temperature 150(2)
_cell_measurement_theta_max 27.53
_cell_measurement_theta_min 3.19
_cell_volume 2216.5(8)
_computing_cell_refinement 'Bruker SMART'
_computing_data_collection 'Bruker SMART'
_computing_data_reduction 'Bruker SHELXTL'
_computing_molecular_graphics 'Bruker SHELXTL'
_computing_publication_material 'Bruker SHELXTL'
_computing_structure_refinement 'SHELXL-97 (Sheldrick, 1997)'
_computing_structure_solution 'SHELXS-97 (Sheldrick, 1990)'
_diffrn_ambient_temperature 150(2)
_diffrn_measured_fraction_theta_full 0.998
_diffrn_measured_fraction_theta_max 0.998
_diffrn_measurement_device_type 'CCD area detector'
_diffrn_measurement_method 'phi and omega scans'
_diffrn_radiation_monochromator graphite
_diffrn_radiation_source 'fine-focus sealed tube'
_diffrn_radiation_type MoK\a
_diffrn_radiation_wavelength 0.71073
_diffrn_reflns_av_R_equivalents 0.0352
_diffrn_reflns_av_sigmaI/netI 0.0361
_diffrn_reflns_limit_h_max 13
_diffrn_reflns_limit_h_min -14
_diffrn_reflns_limit_k_max 17
_diffrn_reflns_limit_k_min -17
_diffrn_reflns_limit_l_max 16
_diffrn_reflns_limit_l_min -16
_diffrn_reflns_number 15715
_diffrn_reflns_theta_full 25.00
_diffrn_reflns_theta_max 25.00
_diffrn_reflns_theta_min 1.88
_exptl_absorpt_coefficient_mu 0.852
_exptl_absorpt_correction_T_max 0.962
_exptl_absorpt_correction_T_min 0.815
_exptl_absorpt_correction_type empirical
_exptl_absorpt_process_details
;
absorption correction based on 9169 reflections (SADABS); Rint 0.037 before
correction and 0.024 after.
;
_exptl_crystal_colour colourless
_exptl_crystal_density_diffrn 1.415
_exptl_crystal_density_method 'not measured'
_exptl_crystal_description plate
_exptl_crystal_F_000 980
_exptl_crystal_size_max 0.26
_exptl_crystal_size_mid 0.21
_exptl_crystal_size_min 0.05
_refine_diff_density_max 0.340
_refine_diff_density_min -0.246
_refine_diff_density_rms 0.054
_refine_ls_extinction_method none
_refine_ls_goodness_of_fit_ref 1.012
_refine_ls_hydrogen_treatment mixed
_refine_ls_matrix_type full
_refine_ls_number_parameters 264
_refine_ls_number_reflns 3891
_refine_ls_number_restraints 0
_refine_ls_restrained_S_all 1.012
_refine_ls_R_factor_all 0.0389
_refine_ls_R_factor_gt 0.0306
_refine_ls_shift/su_max 0.001
_refine_ls_shift/su_mean 0.000
_refine_ls_structure_factor_coef Fsqd
_refine_ls_weighting_details 'calc w=1/[\s^2^(Fo^2^)+(0.0379P)^2^+0.0000P] where P=(Fo^2^+2Fc^2^)/3'
_refine_ls_weighting_scheme calc
_refine_ls_wR_factor_gt 0.0693
_refine_ls_wR_factor_ref 0.0719
_reflns_number_gt 3301
_reflns_number_total 3891
_reflns_threshold_expression >2sigma(I)
_cod_data_source_file b505763a.txt
_cod_data_source_block 04156
_cod_depositor_comments
;
The following automatic conversions were performed:
'_symmetry_cell_setting' value 'Monoclinic' changed to 'monoclinic'
according to '/home/saulius/struct/CIF-dictionaries/cif_core.dic'
dictionary named 'cif_core.dic' version 2.4.1 from 2010-06-29.

Automatic conversion script
Id: cif_fix_enum 1527 2010-12-29 10:47:43Z saulius 
;
_cod_original_cell_volume 2216.5(7)
_cod_original_sg_symbol_H-M P2(1)/n
_cod_database_code 7008676

loop_
_symmetry_equiv_pos_as_xyz
'x, y, z'
'-x+1/2, y+1/2, -z+1/2'
'-x, -y, -z'
'x-1/2, -y-1/2, z-1/2'

loop_
_atom_site_label
_atom_site_type_symbol
_atom_site_fract_x
_atom_site_fract_y
_atom_site_fract_z
_atom_site_U_iso_or_equiv
_atom_site_adp_type
_atom_site_occupancy
_atom_site_symmetry_multiplicity
_atom_site_calc_flag
_atom_site_refinement_flags
_atom_site_disorder_assembly
_atom_site_disorder_group
Mn1 Mn 0.87190(3) -0.000178(18) 0.35539(2) 0.01707(10) Uani 1 1 d . . .
Cl1 Cl 0.94117(5) -0.10955(3) 0.26312(4) 0.02228(13) Uani 1 1 d . . .
Cl2 Cl 1.08212(4) 0.07509(3) 0.46436(4) 0.01940(13) Uani 1 1 d . . .
N1 N 0.73728(14) 0.10546(10) 0.37910(12) 0.0180(4) Uani 1 1 d . . .
N2 N 0.67692(15) -0.05784(10) 0.28794(13) 0.0209(4) Uani 1 1 d . . .
N3 N 0.83231(15) 0.10574(10) 0.23028(13) 0.0203(4) Uani 1 1 d . . .
N4 N 0.85602(15) 0.28169(11) 0.60202(13) 0.0231(4) Uani 1 1 d . . .
H4 H 0.8993 0.2412 0.6455 0.028 Uiso 1 1 d R . .
C1 C 0.63445(19) -0.12677(14) 0.21869(17) 0.0269(5) Uani 1 1 d . . .
H1 H 0.6815 -0.1465 0.1825 0.032 Uiso 1 1 calc R . .
C2 C 0.5263(2) -0.17022(15) 0.1976(2) 0.0388(6) Uani 1 1 d . . .
H2 H 0.4980 -0.2180 0.1466 0.047 Uiso 1 1 calc R . .
C3 C 0.4601(2) -0.14274(17) 0.2521(2) 0.0509(8) Uani 1 1 d . . .
H3 H 0.3867 -0.1731 0.2417 0.061 Uiso 1 1 calc R . .
C4 C 0.5009(2) -0.07082(16) 0.3219(2) 0.0402(6) Uani 1 1 d . . .
H4A H 0.4549 -0.0501 0.3587 0.048 Uiso 1 1 calc R . .
C5 C 0.60948(18) -0.02917(14) 0.33790(17) 0.0236(5) Uani 1 1 d . . .
C6 C 0.65715(18) 0.05130(13) 0.41129(16) 0.0224(5) Uani 1 1 d . . .
H6A H 0.5868 0.0880 0.4067 0.027 Uiso 1 1 calc R . .
H6B H 0.7041 0.0314 0.4879 0.027 Uiso 1 1 calc R . .
C7 C 0.89779(19) 0.11409(13) 0.17295(16) 0.0249(5) Uani 1 1 d . . .
H7 H 0.9678 0.0769 0.1912 0.030 Uiso 1 1 calc R . .
C8 C 0.8680(2) 0.17409(14) 0.08890(17) 0.0287(5) Uani 1 1 d . . .
H8 H 0.9170 0.1789 0.0506 0.034 Uiso 1 1 calc R . .
C9 C 0.7652(2) 0.22729(14) 0.06134(17) 0.0289(5) Uani 1 1 d . . .
H9 H 0.7414 0.2683 0.0024 0.035 Uiso 1 1 calc R . .
C10 C 0.69768(19) 0.22024(13) 0.12014(16) 0.0246(5) Uani 1 1 d . . .
H10 H 0.6269 0.2564 0.1025 0.030 Uiso 1 1 calc R . .
C11 C 0.73446(18) 0.15951(13) 0.20549(15) 0.0202(4) Uani 1 1 d . . .
C12 C 0.66453(18) 0.15027(13) 0.27306(15) 0.0210(5) Uani 1 1 d . . .
H12A H 0.6400 0.2103 0.2867 0.025 Uiso 1 1 calc R . .
H12B H 0.5883 0.1156 0.2313 0.025 Uiso 1 1 calc R . .
C13 C 0.81759(18) 0.16738(13) 0.46493(15) 0.0205(4) Uani 1 1 d . . .
H13A H 0.8689 0.1998 0.4366 0.025 Uiso 1 1 calc R . .
H13B H 0.8742 0.1311 0.5277 0.025 Uiso 1 1 calc R . .
C14 C 0.75697(18) 0.23660(13) 0.50793(16) 0.0245(5) Uani 1 1 d . . .
H14A H 0.7106 0.2806 0.4502 0.029 Uiso 1 1 calc R . .
H14B H 0.6988 0.2071 0.5309 0.029 Uiso 1 1 calc R . .
C15 C 0.81201(18) 0.34584(13) 0.65401(16) 0.0216(5) Uani 1 1 d . . .
C16 C 0.80607(18) 0.32659(14) 0.75175(17) 0.0248(5) Uani 1 1 d . . .
C17 C 0.7552(2) 0.38966(15) 0.79488(19) 0.0318(5) Uani 1 1 d . . .
H17 H 0.7515 0.3775 0.8617 0.038 Uiso 1 1 calc R . .
C18 C 0.7099(2) 0.46966(15) 0.7420(2) 0.0353(6) Uani 1 1 d . . .
H18 H 0.6706 0.5106 0.7697 0.042 Uiso 1 1 calc R . .
C19 C 0.7221(2) 0.48962(14) 0.64895(19) 0.0347(6) Uani 1 1 d . . .
H19 H 0.6929 0.5454 0.6139 0.042 Uiso 1 1 calc R . .
C20 C 0.7764(2) 0.42995(14) 0.60480(17) 0.0291(5) Uani 1 1 d . . .
C21 C 0.8538(2) 0.23965(15) 0.80968(19) 0.0362(6) Uani 1 1 d . . .
H21A H 0.9436 0.2378 0.8378 0.054 Uiso 1 1 calc R . .
H21B H 0.8171 0.1901 0.7586 0.054 Uiso 1 1 calc R . .
H21C H 0.8317 0.2342 0.8705 0.054 Uiso 1 1 calc R . .
C22 C 0.8011(2) 0.45625(15) 0.50983(18) 0.0423(6) Uani 1 1 d . . .
H22A H 0.7297 0.4407 0.4414 0.063 Uiso 1 1 calc R . .
H22B H 0.8740 0.4244 0.5143 0.063 Uiso 1 1 calc R . .
H22C H 0.8156 0.5208 0.5119 0.063 Uiso 1 1 calc R . .

loop_
_atom_site_aniso_label
_atom_site_aniso_U_11
_atom_site_aniso_U_22
_atom_site_aniso_U_33
_atom_site_aniso_U_23
_atom_site_aniso_U_13
_atom_site_aniso_U_12
Mn1 0.01757(18) 0.01473(17) 0.01663(17) 0.00081(12) 0.00543(13) 0.00177(12)
Cl1 0.0256(3) 0.0182(3) 0.0215(3) -0.0004(2) 0.0089(2) 0.0039(2)
Cl2 0.0191(3) 0.0187(3) 0.0187(2) 0.0015(2) 0.0068(2) -0.0021(2)
N1 0.0184(9) 0.0157(9) 0.0177(9) 0.0010(7) 0.0059(7) 0.0006(7)
N2 0.0203(9) 0.0181(9) 0.0208(9) 0.0011(7) 0.0058(8) 0.0011(7)
N3 0.0226(9) 0.0174(9) 0.0193(9) 0.0022(7) 0.0077(8) 0.0025(7)
N4 0.0245(10) 0.0202(9) 0.0193(9) -0.0023(7) 0.0047(8) 0.0036(8)
C1 0.0250(12) 0.0237(12) 0.0247(12) 0.0002(9) 0.0042(10) 0.0042(10)
C2 0.0243(13) 0.0301(13) 0.0455(15) -0.0129(11) 0.0001(11) -0.0022(10)
C3 0.0205(13) 0.0410(16) 0.085(2) -0.0158(15) 0.0173(14) -0.0103(11)
C4 0.0234(13) 0.0368(14) 0.0619(18) -0.0095(13) 0.0202(13) -0.0022(11)
C5 0.0189(11) 0.0196(11) 0.0284(12) 0.0038(9) 0.0068(10) 0.0027(9)
C6 0.0212(11) 0.0227(11) 0.0237(11) 0.0016(9) 0.0103(9) 0.0026(9)
C7 0.0253(12) 0.0224(11) 0.0275(12) 0.0017(9) 0.0119(10) 0.0052(9)
C8 0.0346(13) 0.0289(12) 0.0263(12) 0.0044(10) 0.0168(11) 0.0019(10)
C9 0.0409(14) 0.0224(12) 0.0214(11) 0.0074(9) 0.0119(10) 0.0067(10)
C10 0.0271(12) 0.0203(11) 0.0218(11) 0.0031(9) 0.0064(10) 0.0064(9)
C11 0.0221(11) 0.0147(10) 0.0177(10) -0.0024(8) 0.0033(9) 0.0005(9)
C12 0.0196(11) 0.0185(11) 0.0197(10) 0.0007(9) 0.0039(9) 0.0047(9)
C13 0.0190(11) 0.0207(11) 0.0190(10) -0.0005(9) 0.0058(9) 0.0012(9)
C14 0.0219(11) 0.0230(11) 0.0249(12) -0.0044(9) 0.0071(9) 0.0017(9)
C15 0.0178(11) 0.0199(11) 0.0230(11) -0.0054(9) 0.0050(9) -0.0009(9)
C16 0.0201(11) 0.0248(12) 0.0318(12) -0.0031(10) 0.0134(10) -0.0026(9)
C17 0.0322(13) 0.0342(13) 0.0366(13) -0.0079(11) 0.0221(11) -0.0037(11)
C18 0.0288(13) 0.0277(13) 0.0488(16) -0.0153(12) 0.0166(12) -0.0017(10)
C19 0.0395(14) 0.0205(12) 0.0337(14) -0.0058(10) 0.0066(11) 0.0055(10)
C20 0.0323(13) 0.0244(12) 0.0216(11) -0.0048(9) 0.0035(10) 0.0015(10)
C21 0.0458(15) 0.0353(14) 0.0398(14) 0.0071(11) 0.0300(13) 0.0070(11)
C22 0.0661(18) 0.0268(13) 0.0277(13) 0.0034(11) 0.0149(13) 0.0048(13)

loop_
_atom_type_symbol
_atom_type_description
_atom_type_scat_dispersion_real
_atom_type_scat_dispersion_imag
_atom_type_scat_source
C C 0.0033 0.0016 'International Tables Vol C Tables 4.2.6.8 and 6.1.1.4'
H H 0.0000 0.0000 'International Tables Vol C Tables 4.2.6.8 and 6.1.1.4'
N N 0.0061 0.0033 'International Tables Vol C Tables 4.2.6.8 and 6.1.1.4'
Cl Cl 0.1484 0.1585 'International Tables Vol C Tables 4.2.6.8 and 6.1.1.4'
Mn Mn 0.3368 0.7283 'International Tables Vol C Tables 4.2.6.8 and 6.1.1.4'

loop_
_geom_angle_atom_site_label_1
_geom_angle_atom_site_label_2
_geom_angle_atom_site_label_3
_geom_angle
_geom_angle_site_symmetry_1
_geom_angle_site_symmetry_3
_geom_angle_publ_flag
N3 Mn1 N2 97.18(6) . . ?
N3 Mn1 N1 72.67(6) . . ?
N2 Mn1 N1 70.30(6) . . ?
N3 Mn1 Cl1 95.18(5) . . ?
N2 Mn1 Cl1 93.76(4) . . ?
N1 Mn1 Cl1 157.94(4) . . ?
N3 Mn1 Cl2 160.58(4) . 3_756 ?
N2 Mn1 Cl2 88.31(4) . 3_756 ?
N1 Mn1 Cl2 91.92(4) . 3_756 ?
Cl1 Mn1 Cl2 103.06(2) . 3_756 ?
N3 Mn1 Cl2 87.43(4) . . ?
N2 Mn1 Cl2 168.11(4) . . ?
N1 Mn1 Cl2 100.91(4) . . ?
Cl1 Mn1 Cl2 96.75(2) . . ?
Cl2 Mn1 Cl2 83.913(19) 3_756 . ?
Mn1 Cl2 Mn1 96.087(19) 3_756 . ?
C6 N1 C13 113.56(15) . . ?
C6 N1 C12 110.84(15) . . ?
C13 N1 C12 113.00(15) . . ?
C6 N1 Mn1 104.58(11) . . ?
C13 N1 Mn1 105.94(11) . . ?
C12 N1 Mn1 108.31(11) . . ?
C1 N2 C5 118.35(18) . . ?
C1 N2 Mn1 125.57(14) . . ?
C5 N2 Mn1 115.00(13) . . ?
C7 N3 C11 118.45(17) . . ?
C7 N3 Mn1 122.12(13) . . ?
C11 N3 Mn1 119.27(13) . . ?
C15 N4 C14 113.74(15) . . ?
N2 C1 C2 123.2(2) . . ?
C1 C2 C3 118.1(2) . . ?
C2 C3 C4 119.5(2) . . ?
C3 C4 C5 119.3(2) . . ?
N2 C5 C4 121.5(2) . . ?
N2 C5 C6 116.91(17) . . ?
C4 C5 C6 121.61(19) . . ?
N1 C6 C5 110.58(16) . . ?
N3 C7 C8 122.86(19) . . ?
C7 C8 C9 118.6(2) . . ?
C10 C9 C8 119.30(19) . . ?
C9 C10 C11 119.08(19) . . ?
N3 C11 C10 121.68(19) . . ?
N3 C11 C12 117.31(17) . . ?
C10 C11 C12 121.00(18) . . ?
N1 C12 C11 112.81(16) . . ?
N1 C13 C14 118.22(16) . . ?
N4 C14 C13 107.57(16) . . ?
C16 C15 C20 120.55(19) . . ?
C16 C15 N4 121.46(18) . . ?
C20 C15 N4 117.99(18) . . ?
C17 C16 C15 118.79(19) . . ?
C17 C16 C21 120.35(19) . . ?
C15 C16 C21 120.86(18) . . ?
C18 C17 C16 121.0(2) . . ?
C19 C18 C17 119.5(2) . . ?
C18 C19 C20 121.5(2) . . ?
C19 C20 C15 118.2(2) . . ?
C19 C20 C22 120.9(2) . . ?
C15 C20 C22 120.8(2) . . ?

loop_
_geom_bond_atom_site_label_1
_geom_bond_atom_site_label_2
_geom_bond_distance
_geom_bond_site_symmetry_2
_geom_bond_publ_flag
Mn1 N3 2.2226(16) . ?
Mn1 N2 2.2876(17) . ?
Mn1 N1 2.3907(16) . ?
Mn1 Cl1 2.4279(6) . ?
Mn1 Cl2 2.5321(7) 3_756 ?
Mn1 Cl2 2.5706(7) . ?
Cl2 Mn1 2.5321(7) 3_756 ?
N1 C6 1.470(2) . ?
N1 C13 1.474(2) . ?
N1 C12 1.482(2) . ?
N2 C1 1.340(2) . ?
N2 C5 1.342(2) . ?
N3 C7 1.341(2) . ?
N3 C11 1.345(2) . ?
N4 C15 1.428(2) . ?
N4 C14 1.478(2) . ?
C1 C2 1.372(3) . ?
C2 C3 1.373(3) . ?
C3 C4 1.378(3) . ?
C4 C5 1.380(3) . ?
C5 C6 1.510(3) . ?
C7 C8 1.374(3) . ?
C8 C9 1.381(3) . ?
C9 C10 1.377(3) . ?
C10 C11 1.387(3) . ?
C11 C12 1.506(3) . ?
C13 C14 1.527(3) . ?
C15 C16 1.397(3) . ?
C15 C20 1.403(3) . ?
C16 C17 1.391(3) . ?
C16 C21 1.500(3) . ?
C17 C18 1.382(3) . ?
C18 C19 1.373(3) . ?
C19 C20 1.392(3) . ?
C20 C22 1.504(3) . ?
